data_7032192
loop_
_publ_author_name
'Dettenrieder, Nicole'
'Sch\"adle, Christoph'
'Maichle-M\"ossmer, C\"acilia'
'Anwander, Reiner'

_publ_section_title
;
 Reactivity of boryllithium with AlMe3, AlEt3, and GaMe3, including the
 synthesis of a lanthanum heterogallate complex.
;
_journal_issue 42
_journal_name_full 'Dalton transactions (Cambridge, England : 2003)'
_journal_page_first 15760
_journal_page_last 15770
_journal_paper_doi 10.1039/c4dt02155j
_journal_volume 43
_journal_year 2014
_chemical_formula_sum 'C87 H135 B3 Ga3 La N6'
_chemical_formula_weight 1645.51
_chemical_name_common nd352zer3
_chemical_name_systematic
; 
 ? 
;
_space_group_IT_number 2
_symmetry_cell_setting triclinic
_symmetry_space_group_name_Hall '-P 1'
_symmetry_space_group_name_H-M 'P -1'
_atom_sites_solution_hydrogens geom
_atom_sites_solution_primary direct
_atom_sites_solution_secondary difmap
_audit_creation_method SHELXL-97
_cell_angle_alpha 77.527(3)
_cell_angle_beta 71.205(2)
_cell_angle_gamma 60.460(2)
_cell_formula_units_Z 2
_cell_length_a 16.6419(7)
_cell_length_b 16.6895(8)
_cell_length_c 19.8034(10)
_cell_measurement_reflns_used 9735
_cell_measurement_temperature 170(2)
_cell_measurement_theta_max 57.59
_cell_measurement_theta_min 4.36
_cell_volume 4519.2(4)
_computing_cell_refinement SAINT
_computing_data_collection COSMO
_computing_data_reduction SAINT
_computing_structure_refinement 'SHELXL-97 (Sheldrick, 1997)'
_computing_structure_solution 'SHELXS-97 (Sheldrick, 1990)'
_diffrn_ambient_temperature 170(2)
_diffrn_measured_fraction_theta_full 0.989
_diffrn_measured_fraction_theta_max 0.989
_diffrn_measurement_device_type 'SMART  APEX II DUO'
_diffrn_measurement_method omega/phi-scans
_diffrn_radiation_monochromator multilayer
_diffrn_radiation_source 'Imus-focus sealed tube'
_diffrn_radiation_type MoK\a
_diffrn_radiation_wavelength 0.71073
_diffrn_reflns_av_R_equivalents 0.0390
_diffrn_reflns_av_sigmaI/netI 0.0228
_diffrn_reflns_limit_h_max 21
_diffrn_reflns_limit_h_min -21
_diffrn_reflns_limit_k_max 21
_diffrn_reflns_limit_k_min -21
_diffrn_reflns_limit_l_max 25
_diffrn_reflns_limit_l_min -25
_diffrn_reflns_number 171596
_diffrn_reflns_theta_full 27.10
_diffrn_reflns_theta_max 27.10
_diffrn_reflns_theta_min 5.83
_exptl_absorpt_coefficient_mu 1.391
_exptl_absorpt_correction_T_max 1.0000
_exptl_absorpt_correction_T_min 0.8900
_exptl_absorpt_correction_type numerical
_exptl_absorpt_process_details sadabs
_exptl_crystal_colour colourless
_exptl_crystal_density_diffrn 1.209
_exptl_crystal_density_method 'not measured'
_exptl_crystal_description block
_exptl_crystal_F_000 1728
_exptl_crystal_size_max 0.33
_exptl_crystal_size_mid 0.28
_exptl_crystal_size_min 0.11
_refine_diff_density_max 0.510
_refine_diff_density_min -0.469
_refine_diff_density_rms 0.053
_refine_ls_extinction_method none
_refine_ls_goodness_of_fit_ref 1.040
_refine_ls_hydrogen_treatment constr
_refine_ls_matrix_type full
_refine_ls_number_parameters 976
_refine_ls_number_reflns 19742
_refine_ls_number_restraints 950
_refine_ls_restrained_S_all 1.017
_refine_ls_R_factor_all 0.0329
_refine_ls_R_factor_gt 0.0274
_refine_ls_shift/su_max 0.002
_refine_ls_shift/su_mean 0.000
_refine_ls_structure_factor_coef Fsqd
_refine_ls_weighting_details 'calc w=1/[\s^2^(Fo^2^)+(0.0347P)^2^+1.9453P] where P=(Fo^2^+2Fc^2^)/3'
_refine_ls_weighting_scheme calc
_refine_ls_wR_factor_gt 0.0673
_refine_ls_wR_factor_ref 0.0694
_reflns_number_gt 17371
_reflns_number_total 19742
_reflns_threshold_expression >2sigma(I)
_cod_data_source_file c4dt02155j2.cif
_cod_data_source_block compound4
_cod_depositor_comments 'Adding full bibliography for 7032187--7032192.cif.'
_cod_original_sg_symbol_H-M P-1
_cod_database_code 7032192

loop_
_symmetry_equiv_pos_as_xyz
'x, y, z'
'-x, -y, -z'

loop_
_atom_site_label
_atom_site_type_symbol
_atom_site_fract_x
_atom_site_fract_y
_atom_site_fract_z
_atom_site_U_iso_or_equiv
_atom_site_adp_type
_atom_site_occupancy
_atom_site_symmetry_multiplicity
_atom_site_calc_flag
_atom_site_refinement_flags
_atom_site_disorder_assembly
_atom_site_disorder_group
C01 C 0.38197(14) 0.33373(14) 0.32544(12) 0.0388(5) Uani 1 1 d U . .
H01A H 0.4106 0.2953 0.3646 0.058 Uiso 1 1 calc R . .
H01B H 0.3308 0.3213 0.3241 0.058 Uiso 1 1 calc R . .
H01C H 0.3556 0.3990 0.3332 0.058 Uiso 1 1 calc R . .
C02 C 0.42232(15) 0.35953(14) 0.14141(12) 0.0404(5) Uani 1 1 d U . .
H02A H 0.4188 0.4208 0.1257 0.061 Uiso 1 1 calc R . .
H02B H 0.3578 0.3649 0.1567 0.061 Uiso 1 1 calc R . .
H02C H 0.4604 0.3191 0.1017 0.061 Uiso 1 1 calc R . .
C03 C 0.55356(15) 0.37808(14) 0.22230(14) 0.0426(5) Uani 1 1 d U . .
H03A H 0.5837 0.3579 0.2621 0.064 Uiso 1 1 calc R . .
H03B H 0.5069 0.4435 0.2251 0.064 Uiso 1 1 calc R . .
H03C H 0.6025 0.3695 0.1769 0.064 Uiso 1 1 calc R . .
C04 C 0.14532(13) 0.54562(14) 0.33820(11) 0.0338(4) Uani 1 1 d U . .
H04A H 0.0892 0.5604 0.3791 0.051 Uiso 1 1 calc R . .
H04B H 0.1588 0.5987 0.3236 0.051 Uiso 1 1 calc R . .
H04C H 0.2005 0.4921 0.3518 0.051 Uiso 1 1 calc R . .
C05 C 0.18338(14) 0.56507(15) 0.15485(11) 0.0361(4) Uani 1 1 d U . .
H05A H 0.2528 0.5269 0.1445 0.054 Uiso 1 1 calc R . .
H05B H 0.1676 0.6291 0.1586 0.054 Uiso 1 1 calc R . .
H05C H 0.1600 0.5625 0.1162 0.054 Uiso 1 1 calc R . .
C06 C 0.19194(15) 0.37637(14) 0.25351(15) 0.0485(6) Uani 1 1 d U . .
H06A H 0.1651 0.3492 0.2982 0.073 Uiso 1 1 calc R . .
H06B H 0.2590 0.3571 0.2500 0.073 Uiso 1 1 calc R . .
H06C H 0.1876 0.3553 0.2129 0.073 Uiso 1 1 calc R . .
C07 C 0.40356(14) 0.59649(14) 0.14233(11) 0.0354(4) Uani 1 1 d U . .
H07A H 0.3543 0.5917 0.1290 0.053 Uiso 1 1 calc R . .
H07B H 0.4547 0.5345 0.1495 0.053 Uiso 1 1 calc R . .
H07C H 0.4299 0.6318 0.1041 0.053 Uiso 1 1 calc R . .
C08 C 0.36284(15) 0.56688(14) 0.32592(11) 0.0347(4) Uani 1 1 d U . .
H08A H 0.3386 0.5987 0.3697 0.052 Uiso 1 1 calc R . .
H08B H 0.4311 0.5243 0.3195 0.052 Uiso 1 1 calc R . .
H08C H 0.3282 0.5321 0.3296 0.052 Uiso 1 1 calc R . .
C09 C 0.20286(14) 0.72574(15) 0.24144(14) 0.0445(5) Uani 1 1 d U . .
H09A H 0.1654 0.7555 0.2865 0.067 Uiso 1 1 calc R . .
H09B H 0.1847 0.6793 0.2383 0.067 Uiso 1 1 calc R . .
H09C H 0.1903 0.7723 0.2013 0.067 Uiso 1 1 calc R . .
C3 C 0.62346(13) 0.00399(12) 0.22459(11) 0.0344(4) Uani 1 1 d U . .
H3 H 0.6244 -0.0538 0.2263 0.041 Uiso 1 1 calc R . .
C4 C 0.69996(13) 0.01605(13) 0.21659(11) 0.0341(4) Uani 1 1 d U . .
H4 H 0.7637 -0.0315 0.2121 0.041 Uiso 1 1 calc R . .
C6 C 0.73425(11) 0.14644(12) 0.21175(10) 0.0259(4) Uani 1 1 d U . .
C7 C 0.77746(13) 0.17549(14) 0.14508(10) 0.0321(4) Uani 1 1 d U A .
C8 C 0.83579(15) 0.21429(16) 0.14340(12) 0.0420(5) Uani 1 1 d U . .
H8 H 0.8659 0.2347 0.0987 0.050 Uiso 1 1 calc R . .
C9 C 0.85034(14) 0.22351(15) 0.20488(12) 0.0403(5) Uani 1 1 d U . .
H9 H 0.8901 0.2503 0.2025 0.048 Uiso 1 1 calc R . .
C10 C 0.80777(14) 0.19430(13) 0.27002(11) 0.0351(4) Uani 1 1 d U . .
H10 H 0.8188 0.2008 0.3123 0.042 Uiso 1 1 calc R . .
C11 C 0.74878(13) 0.15533(13) 0.27510(10) 0.0319(4) Uani 1 1 d U B .
C12 C 0.44769(12) 0.09975(11) 0.24237(10) 0.0251(3) Uani 1 1 d U . .
C13 C 0.41034(14) 0.11535(13) 0.18415(11) 0.0321(4) Uani 1 1 d U . .
C14 C 0.31688(16) 0.12826(14) 0.19858(14) 0.0434(5) Uani 1 1 d U . .
H14 H 0.2900 0.1388 0.1599 0.052 Uiso 1 1 calc R . .
C15 C 0.26355(15) 0.12600(15) 0.26690(15) 0.0497(6) Uani 1 1 d U . .
H15 H 0.2001 0.1354 0.2754 0.060 Uiso 1 1 calc R . .
C16 C 0.30126(14) 0.11018(15) 0.32352(13) 0.0443(5) Uani 1 1 d U . .
H16 H 0.2633 0.1089 0.3709 0.053 Uiso 1 1 calc R . .
C17 C 0.39419(13) 0.09592(13) 0.31293(11) 0.0324(4) Uani 1 1 d U . .
C18 C -0.17794(12) 0.59296(12) 0.26797(9) 0.0249(3) Uani 1 1 d U . .
H18 H -0.2293 0.5794 0.2746 0.030 Uiso 1 1 calc R . .
C19 C -0.18297(12) 0.67726(12) 0.25415(9) 0.0262(4) Uani 1 1 d U . .
H19 H -0.2384 0.7332 0.2490 0.031 Uiso 1 1 calc R . .
C20 C -0.07463(11) 0.74782(11) 0.22822(9) 0.0227(3) Uani 1 1 d U . .
C21 C -0.06891(12) 0.78809(12) 0.28084(10) 0.0275(4) Uani 1 1 d U . .
C22 C -0.04483(13) 0.86024(13) 0.25852(11) 0.0337(4) Uani 1 1 d U . .
H22 H -0.0390 0.8878 0.2928 0.040 Uiso 1 1 calc R . .
C23 C -0.02926(14) 0.89258(14) 0.18754(12) 0.0376(5) Uani 1 1 d U . .
H23 H -0.0129 0.9419 0.1735 0.045 Uiso 1 1 calc R . .
C24 C -0.03738(14) 0.85355(13) 0.13734(11) 0.0348(4) Uani 1 1 d U . .
H24 H -0.0273 0.8769 0.0888 0.042 Uiso 1 1 calc R . .
C25 C -0.06021(12) 0.78020(12) 0.15622(9) 0.0270(4) Uani 1 1 d U . .
C26 C -0.05945(12) 0.43161(12) 0.28811(10) 0.0258(4) Uani 1 1 d U . .
C27 C -0.00877(13) 0.37056(13) 0.23324(11) 0.0318(4) Uani 1 1 d U . .
C28 C 0.01355(15) 0.27764(14) 0.25252(14) 0.0429(5) Uani 1 1 d U . .
H28 H 0.0477 0.2345 0.2167 0.051 Uiso 1 1 calc R . .
C29 C -0.01309(17) 0.24775(15) 0.32241(15) 0.0516(6) Uani 1 1 d U . .
H29 H 0.0028 0.1843 0.3342 0.062 Uiso 1 1 calc R . .
C30 C -0.06223(17) 0.30808(15) 0.37542(13) 0.0460(5) Uani 1 1 d U . .
H30 H -0.0800 0.2859 0.4234 0.055 Uiso 1 1 calc R . .
C31 C -0.08670(14) 0.40207(13) 0.35986(11) 0.0332(4) Uani 1 1 d U C .
C32 C 0.41493(14) 0.87805(13) 0.24766(11) 0.0319(4) Uani 1 1 d U . .
H32 H 0.4001 0.9404 0.2495 0.038 Uiso 1 1 calc R . .
C33 C 0.49956(14) 0.80480(13) 0.24795(11) 0.0337(4) Uani 1 1 d U . .
H33 H 0.5545 0.8070 0.2504 0.040 Uiso 1 1 calc R . .
C34 C 0.56785(12) 0.63317(12) 0.25807(10) 0.0273(4) Uani 1 1 d U . .
C35 C 0.62912(13) 0.57658(13) 0.20136(11) 0.0319(4) Uani 1 1 d U . .
C36 C 0.69210(14) 0.48608(14) 0.21865(13) 0.0380(5) Uani 1 1 d U . .
H36 H 0.7333 0.4457 0.1814 0.046 Uiso 1 1 calc R . .
C37 C 0.69636(14) 0.45364(13) 0.28774(13) 0.0397(5) Uani 1 1 d U . .
H37 H 0.7397 0.3915 0.2978 0.048 Uiso 1 1 calc R . .
C38 C 0.63782(14) 0.51114(14) 0.34265(12) 0.0374(4) Uani 1 1 d U . .
H38 H 0.6421 0.4885 0.3903 0.045 Uiso 1 1 calc R . .
C39 C 0.57207(13) 0.60252(13) 0.32920(11) 0.0303(4) Uani 1 1 d U . .
C40 C 0.25035(13) 0.90686(12) 0.25520(11) 0.0301(4) Uani 1 1 d U . .
C41 C 0.19082(14) 0.90743(13) 0.32407(12) 0.0370(4) Uani 1 1 d U D .
C42 C 0.09227(15) 0.96114(15) 0.33381(14) 0.0469(5) Uani 1 1 d U . .
H42 H 0.0506 0.9622 0.3800 0.056 Uiso 1 1 calc R . .
C43 C 0.05524(16) 1.01248(15) 0.27695(16) 0.0528(6) Uani 1 1 d U . .
H43 H -0.0119 1.0480 0.2840 0.063 Uiso 1 1 calc R . .
C44 C 0.11432(16) 1.01283(14) 0.21020(15) 0.0470(6) Uani 1 1 d U . .
H44 H 0.0872 1.0495 0.1718 0.056 Uiso 1 1 calc R . .
C45 C 0.21366(15) 0.96049(12) 0.19720(12) 0.0360(4) Uani 1 1 d U . .
C71 C 0.76388(16) 0.16541(16) 0.07552(11) 0.0417(5) Uani 1 1 d U . .
H71A H 0.7201 0.1367 0.0880 0.050 Uiso 0.53(4) 1 calc PR A 1
H71B H 0.7101 0.1494 0.0879 0.050 Uiso 0.47(4) 1 calc PR A 2
C72 C 0.8640(15) 0.0955(15) 0.0298(10) 0.058(3) Uani 0.53(4) 1 d PU A 1
H72A H 0.8929 0.0396 0.0600 0.087 Uiso 0.53(4) 1 calc PR A 1
H72B H 0.9063 0.1246 0.0120 0.087 Uiso 0.53(4) 1 calc PR A 1
H72C H 0.8546 0.0791 -0.0107 0.087 Uiso 0.53(4) 1 calc PR A 1
C73 C 0.7161(16) 0.2581(10) 0.0394(10) 0.075(5) Uani 0.53(4) 1 d PU A 1
H73A H 0.7576 0.2879 0.0260 0.113 Uiso 0.53(4) 1 calc PR A 1
H73B H 0.6556 0.2960 0.0720 0.113 Uiso 0.53(4) 1 calc PR A 1
H73C H 0.7036 0.2513 -0.0036 0.113 Uiso 0.53(4) 1 calc PR A 1
C72A C 0.8485(17) 0.0912(16) 0.0363(11) 0.058(4) Uani 0.47(4) 1 d PU A 2
H72D H 0.8411 0.0923 -0.0111 0.087 Uiso 0.47(4) 1 calc PR A 2
H72E H 0.8567 0.0318 0.0625 0.087 Uiso 0.47(4) 1 calc PR A 2
H72F H 0.9046 0.0995 0.0310 0.087 Uiso 0.47(4) 1 calc PR A 2
C73A C 0.7387(15) 0.2555(8) 0.0232(11) 0.051(3) Uani 0.47(4) 1 d PU A 2
H73D H 0.7934 0.2687 0.0059 0.076 Uiso 0.47(4) 1 calc PR A 2
H73E H 0.6833 0.3076 0.0488 0.076 Uiso 0.47(4) 1 calc PR A 2
H73F H 0.7236 0.2460 -0.0175 0.076 Uiso 0.47(4) 1 calc PR A 2
C111 C 0.70074(19) 0.12472(18) 0.34756(12) 0.0533(5) Uani 1 1 d U . .
H11A H 0.6618 0.0959 0.3445 0.064 Uiso 0.557(5) 1 calc PR B 1
H11B H 0.6663 0.1010 0.3308 0.064 Uiso 0.443(5) 1 calc PR B 2
C112 C 0.6401(4) 0.2128(4) 0.3970(3) 0.0533(5) Uani 0.557(5) 1 d PU B 1
H11C H 0.6004 0.1979 0.4411 0.080 Uiso 0.557(5) 1 calc PR B 1
H11D H 0.5991 0.2664 0.3707 0.080 Uiso 0.557(5) 1 calc PR B 1
H11E H 0.6842 0.2272 0.4087 0.080 Uiso 0.557(5) 1 calc PR B 1
C113 C 0.7847(4) 0.0568(4) 0.3912(3) 0.0533(5) Uani 0.557(5) 1 d PU B 1
H11F H 0.7568 0.0306 0.4360 0.080 Uiso 0.557(5) 1 calc PR B 1
H11G H 0.8104 0.0930 0.4017 0.080 Uiso 0.557(5) 1 calc PR B 1
H11H H 0.8362 0.0067 0.3615 0.080 Uiso 0.557(5) 1 calc PR B 1
C11B C 0.7550(5) 0.0458(5) 0.3804(3) 0.0533(5) Uani 0.443(5) 1 d PU B 2
H11I H 0.7157 0.0340 0.4263 0.080 Uiso 0.443(5) 1 calc PR B 2
H11J H 0.8070 0.0514 0.3886 0.080 Uiso 0.443(5) 1 calc PR B 2
H11K H 0.7818 -0.0054 0.3502 0.080 Uiso 0.443(5) 1 calc PR B 2
C11A C 0.6234(5) 0.1894(5) 0.3906(3) 0.0533(5) Uani 0.443(5) 1 d PU B 2
H11L H 0.5716 0.2231 0.3665 0.080 Uiso 0.443(5) 1 calc PR B 2
H11M H 0.6411 0.2327 0.4007 0.080 Uiso 0.443(5) 1 calc PR B 2
H11N H 0.6020 0.1587 0.4356 0.080 Uiso 0.443(5) 1 calc PR B 2
C131 C 0.47097(18) 0.11211(16) 0.10811(12) 0.0464(5) Uani 1 1 d U . .
H131 H 0.5198 0.1309 0.1073 0.056 Uiso 1 1 calc R . .
C132 C 0.4138(3) 0.1779(2) 0.05429(15) 0.0704(8) Uani 1 1 d U . .
H13A H 0.3712 0.1562 0.0493 0.106 Uiso 1 1 calc R . .
H13B H 0.4580 0.1794 0.0078 0.106 Uiso 1 1 calc R . .
H13C H 0.3760 0.2401 0.0715 0.106 Uiso 1 1 calc R . .
C133 C 0.5244(2) 0.0127(2) 0.08496(14) 0.0650(7) Uani 1 1 d U . .
H13D H 0.5681 -0.0270 0.1152 0.098 Uiso 1 1 calc R . .
H13E H 0.5609 0.0117 0.0349 0.098 Uiso 1 1 calc R . .
H13F H 0.4783 -0.0099 0.0900 0.098 Uiso 1 1 calc R . .
C171 C 0.43690(18) 0.07331(17) 0.37553(11) 0.0477(5) Uani 1 1 d U . .
H171 H 0.4886 0.0926 0.3607 0.057 Uiso 1 1 calc R . .
C172 C 0.3636(3) 0.1245(2) 0.44195(14) 0.0756(9) Uani 1 1 d U . .
H17A H 0.3288 0.1903 0.4281 0.113 Uiso 1 1 calc R . .
H17B H 0.3968 0.1170 0.4774 0.113 Uiso 1 1 calc R . .
H17C H 0.3184 0.0988 0.4626 0.113 Uiso 1 1 calc R . .
C173 C 0.4822(2) -0.0312(2) 0.39454(16) 0.0706(8) Uani 1 1 d U . .
H17D H 0.4327 -0.0517 0.4096 0.106 Uiso 1 1 calc R . .
H17E H 0.5124 -0.0454 0.4336 0.106 Uiso 1 1 calc R . .
H17F H 0.5305 -0.0632 0.3526 0.106 Uiso 1 1 calc R . .
C201 C -0.09160(15) 0.75529(14) 0.35922(10) 0.0374(4) Uani 1 1 d U . .
H201 H -0.0630 0.6865 0.3617 0.045 Uiso 1 1 calc R . .
C202 C -0.0498(2) 0.77929(17) 0.40573(13) 0.0541(6) Uani 1 1 d U . .
H20A H 0.0189 0.7575 0.3845 0.081 Uiso 1 1 calc R . .
H20B H -0.0601 0.7494 0.4539 0.081 Uiso 1 1 calc R . .
H20C H -0.0813 0.8464 0.4086 0.081 Uiso 1 1 calc R . .
C203 C -0.19921(19) 0.7924(2) 0.38985(13) 0.0612(7) Uani 1 1 d U . .
H20D H -0.2296 0.8600 0.3884 0.092 Uiso 1 1 calc R . .
H20E H -0.2124 0.7676 0.4395 0.092 Uiso 1 1 calc R . .
H20F H -0.2248 0.7737 0.3614 0.092 Uiso 1 1 calc R . .
C251 C -0.07226(15) 0.74000(14) 0.10036(10) 0.0351(4) Uani 1 1 d U . .
H251 H -0.0694 0.6785 0.1205 0.042 Uiso 1 1 calc R . .
C252 C -0.17030(18) 0.80218(18) 0.08461(13) 0.0502(6) Uani 1 1 d U . .
H25A H -0.2206 0.8075 0.1287 0.075 Uiso 1 1 calc R . .
H25B H -0.1773 0.7752 0.0488 0.075 Uiso 1 1 calc R . .
H25C H -0.1756 0.8636 0.0663 0.075 Uiso 1 1 calc R . .
C253 C 0.00612(19) 0.7254(2) 0.03082(12) 0.0556(6) Uani 1 1 d U . .
H25D H -0.0010 0.7854 0.0066 0.083 Uiso 1 1 calc R . .
H25E H 0.0009 0.6907 -0.0003 0.083 Uiso 1 1 calc R . .
H25F H 0.0687 0.6906 0.0415 0.083 Uiso 1 1 calc R . .
C271 C 0.01938(14) 0.40456(15) 0.15633(11) 0.0382(5) Uani 1 1 d U . .
H271 H 0.0374 0.4534 0.1567 0.046 Uiso 1 1 calc R . .
C272 C -0.06478(16) 0.44940(19) 0.12199(12) 0.0519(6) Uani 1 1 d U . .
H27A H -0.0830 0.4028 0.1193 0.078 Uiso 1 1 calc R . .
H27B H -0.0461 0.4754 0.0737 0.078 Uiso 1 1 calc R . .
H27C H -0.1191 0.4987 0.1510 0.078 Uiso 1 1 calc R . .
C273 C 0.10517(17) 0.3301(2) 0.10922(15) 0.0619(7) Uani 1 1 d U . .
H27D H 0.1584 0.2996 0.1319 0.093 Uiso 1 1 calc R . .
H27E H 0.1244 0.3588 0.0623 0.093 Uiso 1 1 calc R . .
H27F H 0.0876 0.2845 0.1032 0.093 Uiso 1 1 calc R . .
C311 C -0.13635(16) 0.46842(16) 0.41860(11) 0.0415(5) Uani 1 1 d U . .
H31A H -0.1745 0.5334 0.4011 0.050 Uiso 0.32(3) 1 calc PR C 1
H31B H -0.1753 0.5296 0.3960 0.050 Uiso 0.68(3) 1 calc PR C 2
C312 C -0.0470(16) 0.4564(16) 0.4474(9) 0.0494(14) Uani 0.32(3) 1 d PU C 1
H31C H -0.0173 0.3941 0.4700 0.074 Uiso 0.32(3) 1 calc PR C 1
H31D H -0.0718 0.5020 0.4823 0.074 Uiso 0.32(3) 1 calc PR C 1
H31E H 0.0007 0.4660 0.4069 0.074 Uiso 0.32(3) 1 calc PR C 1
C313 C -0.2011(15) 0.4290(14) 0.4794(11) 0.044(3) Uani 0.32(3) 1 d PU C 1
H31F H -0.2363 0.4136 0.4575 0.067 Uiso 0.32(3) 1 calc PR C 1
H31G H -0.2463 0.4759 0.5138 0.067 Uiso 0.32(3) 1 calc PR C 1
H31H H -0.1602 0.3735 0.5043 0.067 Uiso 0.32(3) 1 calc PR C 1
C31A C -0.0703(8) 0.4828(9) 0.4435(4) 0.0494(14) Uani 0.68(3) 1 d PU C 2
H31I H -0.0296 0.4249 0.4664 0.074 Uiso 0.68(3) 1 calc PR C 2
H31J H -0.1070 0.5305 0.4781 0.074 Uiso 0.68(3) 1 calc PR C 2
H31K H -0.0303 0.5026 0.4027 0.074 Uiso 0.68(3) 1 calc PR C 2
C31B C -0.2060(9) 0.4511(10) 0.4835(5) 0.0494(14) Uani 0.68(3) 1 d PU C 2
H31L H -0.2509 0.4417 0.4681 0.074 Uiso 0.68(3) 1 calc PR C 2
H31M H -0.2412 0.5044 0.5128 0.074 Uiso 0.68(3) 1 calc PR C 2
H31N H -0.1709 0.3959 0.5118 0.074 Uiso 0.68(3) 1 calc PR C 2
C351 C 0.62988(15) 0.61451(16) 0.12430(12) 0.0418(5) Uani 1 1 d U . .
H351 H 0.5622 0.6569 0.1224 0.050 Uiso 1 1 calc R . .
C352 C 0.6711(2) 0.5410(2) 0.07167(14) 0.0636(7) Uani 1 1 d U . .
H35A H 0.7399 0.5041 0.0668 0.095 Uiso 1 1 calc R . .
H35B H 0.6596 0.5709 0.0250 0.095 Uiso 1 1 calc R . .
H35C H 0.6401 0.5008 0.0894 0.095 Uiso 1 1 calc R . .
C353 C 0.68447(18) 0.67226(18) 0.10109(13) 0.0517(6) Uani 1 1 d U . .
H35D H 0.6519 0.7247 0.1310 0.077 Uiso 1 1 calc R . .
H35E H 0.6866 0.6951 0.0509 0.077 Uiso 1 1 calc R . .
H35F H 0.7497 0.6338 0.1066 0.077 Uiso 1 1 calc R . .
C391 C 0.51132(14) 0.66572(14) 0.39019(11) 0.0368(4) Uani 1 1 d U . .
H391 H 0.4597 0.7220 0.3724 0.044 Uiso 1 1 calc R . .
C392 C 0.4636(2) 0.62164(19) 0.45518(13) 0.0548(6) Uani 1 1 d U . .
H39A H 0.4321 0.5950 0.4397 0.082 Uiso 1 1 calc R . .
H39B H 0.4161 0.6687 0.4888 0.082 Uiso 1 1 calc R . .
H39C H 0.5121 0.5729 0.4787 0.082 Uiso 1 1 calc R . .
C393 C 0.57112(19) 0.69678(18) 0.41243(15) 0.0544(6) Uani 1 1 d U . .
H39D H 0.6220 0.6429 0.4306 0.082 Uiso 1 1 calc R . .
H39E H 0.5302 0.7401 0.4500 0.082 Uiso 1 1 calc R . .
H39F H 0.5995 0.7272 0.3710 0.082 Uiso 1 1 calc R . .
C411 C 0.23148(16) 0.85252(17) 0.38756(12) 0.0450(5) Uani 1 1 d U . .
H41A H 0.3020 0.8128 0.3720 0.054 Uiso 0.233(11) 1 calc PR D 1
H41B H 0.2929 0.7986 0.3673 0.054 Uiso 0.767(11) 1 calc PR D 2
C412 C 0.2046(16) 0.9350(12) 0.4409(9) 0.0632(14) Uani 0.233(11) 1 d PU D 1
H41C H 0.1354 0.9668 0.4611 0.095 Uiso 0.233(11) 1 calc PR D 1
H41D H 0.2264 0.9798 0.4124 0.095 Uiso 0.233(11) 1 calc PR D 1
H41E H 0.2367 0.9057 0.4797 0.095 Uiso 0.233(11) 1 calc PR D 1
C413 C 0.188(4) 0.804(3) 0.431(2) 0.059(6) Uani 0.233(11) 1 d PU D 1
H41F H 0.2164 0.7749 0.4718 0.088 Uiso 0.233(11) 1 calc PR D 1
H41G H 0.1949 0.7566 0.4050 0.088 Uiso 0.233(11) 1 calc PR D 1
H41H H 0.1196 0.8458 0.4489 0.088 Uiso 0.233(11) 1 calc PR D 1
C41A C 0.2578(5) 0.9045(4) 0.4208(3) 0.0632(14) Uani 0.767(11) 1 d PU D 2
H41I H 0.2000 0.9581 0.4424 0.095 Uiso 0.767(11) 1 calc PR D 2
H41J H 0.3007 0.9254 0.3842 0.095 Uiso 0.767(11) 1 calc PR D 2
H41K H 0.2900 0.8645 0.4578 0.095 Uiso 0.767(11) 1 calc PR D 2
C41B C 0.1692(12) 0.8104(12) 0.4433(8) 0.074(3) Uani 0.767(11) 1 d PU D 2
H41L H 0.2050 0.7673 0.4776 0.111 Uiso 0.767(11) 1 calc PR D 2
H41M H 0.1531 0.7775 0.4186 0.111 Uiso 0.767(11) 1 calc PR D 2
H41N H 0.1104 0.8600 0.4688 0.111 Uiso 0.767(11) 1 calc PR D 2
C451 C 0.27890(17) 0.95976(14) 0.12342(12) 0.0427(5) Uani 1 1 d U . .
H451 H 0.3370 0.9586 0.1293 0.051 Uiso 1 1 calc R . .
C452 C 0.2337(2) 1.04586(18) 0.07467(15) 0.0612(7) Uani 1 1 d U . .
H45A H 0.1810 1.0451 0.0633 0.092 Uiso 1 1 calc R . .
H45B H 0.2820 1.0459 0.0304 0.092 Uiso 1 1 calc R . .
H45C H 0.2093 1.1015 0.0993 0.092 Uiso 1 1 calc R . .
C453 C 0.3118(2) 0.87270(18) 0.08680(14) 0.0632(7) Uani 1 1 d U . .
H45D H 0.3509 0.8182 0.1135 0.095 Uiso 1 1 calc R . .
H45E H 0.3495 0.8764 0.0378 0.095 Uiso 1 1 calc R . .
H45F H 0.2558 0.8679 0.0858 0.095 Uiso 1 1 calc R . .
B1 B 0.56896(14) 0.16082(14) 0.22440(11) 0.0255(4) Uani 1 1 d U . .
B2 B -0.02725(13) 0.57419(13) 0.25855(10) 0.0221(4) Uani 1 1 d U . .
B3 B 0.40034(14) 0.74878(14) 0.24175(11) 0.0260(4) Uani 1 1 d U . .
N1 N -0.08446(10) 0.52785(10) 0.27099(7) 0.0220(3) Uani 1 1 d U . .
N2 N 0.54201(10) 0.08971(10) 0.22999(8) 0.0250(3) Uani 1 1 d U . .
N3 N -0.09352(9) 0.66988(10) 0.24843(7) 0.0223(3) Uani 1 1 d U . .
N4 N 0.35138(10) 0.84749(10) 0.24423(8) 0.0271(3) Uani 1 1 d U . .
N5 N 0.67028(10) 0.11038(10) 0.21591(8) 0.0276(3) Uani 1 1 d U . .
N6 N 0.49533(10) 0.72426(10) 0.24410(8) 0.0270(3) Uani 1 1 d U . .
Ga1 Ga 0.486964(14) 0.302879(13) 0.227887(12) 0.03055(5) Uani 1 1 d U . .
Ga2 Ga 0.118280(13) 0.514814(13) 0.252297(11) 0.02717(5) Uani 1 1 d U . .
Ga3 Ga 0.342871(14) 0.664302(13) 0.237905(12) 0.02876(5) Uani 1 1 d U . .
La La 0.316839(7) 0.495810(7) 0.236507(6) 0.02614(4) Uani 1 1 d U . .

loop_
_atom_site_aniso_label
_atom_site_aniso_U_11
_atom_site_aniso_U_22
_atom_site_aniso_U_33
_atom_site_aniso_U_23
_atom_site_aniso_U_13
_atom_site_aniso_U_12
C01 0.0309(10) 0.0248(10) 0.0499(12) -0.0007(9) -0.0093(9) -0.0062(8)
C02 0.0355(11) 0.0319(11) 0.0526(13) -0.0124(9) -0.0148(9) -0.0087(9)
C03 0.0335(10) 0.0265(10) 0.0739(15) -0.0066(10) -0.0188(10) -0.0140(9)
C04 0.0250(9) 0.0367(11) 0.0416(11) -0.0098(9) -0.0082(8) -0.0128(8)
C05 0.0266(9) 0.0421(11) 0.0410(11) -0.0037(9) -0.0097(8) -0.0158(9)
C06 0.0303(10) 0.0275(10) 0.0914(18) -0.0122(11) -0.0266(11) -0.0060(9)
C07 0.0362(10) 0.0327(10) 0.0429(11) -0.0015(8) -0.0120(9) -0.0192(9)
C08 0.0405(11) 0.0325(10) 0.0423(11) -0.0018(8) -0.0152(9) -0.0226(9)
C09 0.0293(10) 0.0322(11) 0.0786(16) -0.0055(11) -0.0200(10) -0.0146(9)
C3 0.0273(9) 0.0177(8) 0.0564(12) -0.0083(8) -0.0094(9) -0.0076(7)
C4 0.0220(9) 0.0204(9) 0.0546(12) -0.0117(8) -0.0075(8) -0.0036(7)
C6 0.0154(8) 0.0217(8) 0.0399(10) -0.0084(7) -0.0065(7) -0.0059(7)
C7 0.0269(9) 0.0343(10) 0.0381(10) -0.0049(8) -0.0092(8) -0.0147(8)
C8 0.0373(11) 0.0531(13) 0.0450(12) -0.0015(10) -0.0061(9) -0.0311(10)
C9 0.0301(10) 0.0407(12) 0.0614(14) -0.0056(10) -0.0161(9) -0.0210(9)
C10 0.0305(10) 0.0322(10) 0.0465(11) -0.0097(9) -0.0186(9) -0.0093(8)
C11 0.0281(9) 0.0282(9) 0.0380(10) -0.0096(8) -0.0075(8) -0.0095(8)
C12 0.0225(8) 0.0180(8) 0.0369(9) -0.0059(7) -0.0065(7) -0.0100(7)
C13 0.0377(10) 0.0225(9) 0.0443(11) 0.0019(8) -0.0184(8) -0.0168(8)
C14 0.0414(11) 0.0277(10) 0.0746(15) 0.0066(10) -0.0372(11) -0.0163(9)
C15 0.0243(10) 0.0295(11) 0.0941(19) -0.0035(11) -0.0155(11) -0.0114(9)
C16 0.0280(10) 0.0338(11) 0.0615(14) -0.0111(10) 0.0080(9) -0.0157(9)
C17 0.0303(9) 0.0246(9) 0.0409(10) -0.0079(8) -0.0021(8) -0.0134(8)
C18 0.0167(8) 0.0291(9) 0.0288(9) 0.0001(7) -0.0057(6) -0.0111(7)
C19 0.0170(8) 0.0267(9) 0.0309(9) 0.0010(7) -0.0059(7) -0.0084(7)
C20 0.0159(7) 0.0195(8) 0.0292(9) -0.0017(7) -0.0033(6) -0.0071(6)
C21 0.0219(8) 0.0226(9) 0.0334(9) -0.0041(7) -0.0078(7) -0.0057(7)
C22 0.0280(9) 0.0263(9) 0.0498(12) -0.0072(8) -0.0128(8) -0.0111(8)
C23 0.0322(10) 0.0267(10) 0.0566(13) 0.0023(9) -0.0095(9) -0.0186(8)
C24 0.0326(10) 0.0293(10) 0.0381(10) 0.0041(8) -0.0048(8) -0.0159(8)
C25 0.0229(8) 0.0252(9) 0.0289(9) 0.0000(7) -0.0035(7) -0.0107(7)
C26 0.0218(8) 0.0223(8) 0.0397(10) 0.0003(7) -0.0142(7) -0.0120(7)
C27 0.0219(8) 0.0296(9) 0.0497(11) -0.0087(8) -0.0153(8) -0.0100(8)
C28 0.0321(10) 0.0289(10) 0.0768(16) -0.0149(10) -0.0246(10) -0.0100(9)
C29 0.0500(13) 0.0271(11) 0.0897(19) 0.0073(11) -0.0349(13) -0.0206(10)
C30 0.0517(13) 0.0357(11) 0.0595(14) 0.0159(10) -0.0246(11) -0.0278(11)
C31 0.0337(10) 0.0315(10) 0.0422(11) 0.0072(8) -0.0169(8) -0.0201(8)
C32 0.0357(10) 0.0234(9) 0.0478(11) 0.0064(8) -0.0195(9) -0.0199(8)
C33 0.0307(10) 0.0271(9) 0.0534(12) 0.0061(8) -0.0184(9) -0.0196(8)
C34 0.0192(8) 0.0212(8) 0.0453(10) 0.0016(7) -0.0120(7) -0.0113(7)
C35 0.0244(9) 0.0339(10) 0.0456(11) -0.0049(8) -0.0108(8) -0.0172(8)
C36 0.0246(9) 0.0295(10) 0.0630(13) -0.0141(9) -0.0107(9) -0.0107(8)
C37 0.0311(10) 0.0209(9) 0.0709(15) -0.0008(9) -0.0232(10) -0.0094(8)
C38 0.0349(10) 0.0286(10) 0.0522(12) 0.0086(9) -0.0202(9) -0.0161(9)
C39 0.0244(9) 0.0261(9) 0.0435(11) 0.0016(8) -0.0110(8) -0.0140(8)
C40 0.0284(9) 0.0153(8) 0.0537(12) 0.0000(8) -0.0210(8) -0.0097(7)
C41 0.0330(10) 0.0255(10) 0.0567(13) -0.0031(9) -0.0153(9) -0.0140(8)
C42 0.0320(11) 0.0319(11) 0.0747(16) -0.0126(11) -0.0090(10) -0.0124(9)
C43 0.0300(11) 0.0269(11) 0.102(2) -0.0125(12) -0.0265(12) -0.0045(9)
C44 0.0456(12) 0.0228(10) 0.0826(17) 0.0020(10) -0.0417(12) -0.0100(9)
C45 0.0420(11) 0.0186(9) 0.0593(13) 0.0016(8) -0.0304(10) -0.0139(8)
C71 0.0478(12) 0.0491(13) 0.0390(11) -0.0038(9) -0.0145(9) -0.0279(11)
C72 0.061(6) 0.063(5) 0.045(4) -0.019(4) 0.005(4) -0.030(4)
C73 0.087(8) 0.078(6) 0.038(6) -0.014(4) -0.034(5) -0.006(5)
C72A 0.063(8) 0.053(6) 0.048(7) -0.010(5) -0.033(7) -0.005(5)
C73A 0.075(7) 0.030(4) 0.050(7) 0.002(3) -0.031(6) -0.019(4)
C111 0.0599(12) 0.0586(11) 0.0405(9) -0.0103(8) -0.0043(7) -0.0289(9)
C112 0.0599(12) 0.0586(11) 0.0405(9) -0.0103(8) -0.0043(7) -0.0289(9)
C113 0.0599(12) 0.0586(11) 0.0405(9) -0.0103(8) -0.0043(7) -0.0289(9)
C11B 0.0599(12) 0.0586(11) 0.0405(9) -0.0103(8) -0.0043(7) -0.0289(9)
C11A 0.0599(12) 0.0586(11) 0.0405(9) -0.0103(8) -0.0043(7) -0.0289(9)
C131 0.0677(15) 0.0493(13) 0.0387(11) 0.0064(10) -0.0220(11) -0.0377(12)
C132 0.115(3) 0.0669(18) 0.0532(15) 0.0174(13) -0.0489(17) -0.0517(18)
C133 0.082(2) 0.0645(17) 0.0434(14) -0.0125(12) -0.0038(13) -0.0332(15)
C171 0.0591(14) 0.0554(14) 0.0339(11) -0.0061(10) -0.0067(10) -0.0321(12)
C172 0.106(2) 0.075(2) 0.0342(13) -0.0123(13) 0.0005(14) -0.0409(19)
C173 0.081(2) 0.0625(17) 0.0582(16) 0.0034(13) -0.0356(15) -0.0173(15)
C201 0.0480(12) 0.0317(10) 0.0300(10) -0.0058(8) -0.0086(9) -0.0159(9)
C202 0.0708(17) 0.0464(14) 0.0451(13) -0.0073(11) -0.0277(12) -0.0173(12)
C203 0.0574(15) 0.0818(19) 0.0370(12) -0.0202(12) 0.0104(11) -0.0336(15)
C251 0.0451(11) 0.0357(11) 0.0268(9) 0.0012(8) -0.0075(8) -0.0225(9)
C252 0.0543(14) 0.0628(15) 0.0421(12) 0.0043(11) -0.0225(11) -0.0301(12)
C253 0.0585(15) 0.0699(17) 0.0337(12) -0.0105(11) -0.0005(10) -0.0300(14)
C271 0.0262(9) 0.0440(12) 0.0437(11) -0.0168(9) -0.0076(8) -0.0111(9)
C272 0.0363(12) 0.0655(16) 0.0414(12) -0.0102(11) -0.0123(10) -0.0102(11)
C273 0.0382(13) 0.0702(18) 0.0617(16) -0.0328(14) -0.0124(11) -0.0026(12)
C311 0.0520(13) 0.0434(12) 0.0315(10) 0.0089(9) -0.0128(9) -0.0269(11)
C312 0.063(3) 0.061(4) 0.0402(13) 0.003(2) -0.0160(17) -0.040(3)
C313 0.051(5) 0.047(8) 0.035(5) 0.004(5) -0.001(4) -0.031(6)
C31A 0.063(3) 0.061(4) 0.0402(13) 0.003(2) -0.0160(17) -0.040(3)
C31B 0.063(3) 0.061(4) 0.0402(13) 0.003(2) -0.0160(17) -0.040(3)
C351 0.0300(10) 0.0531(13) 0.0444(12) -0.0057(10) -0.0115(9) -0.0183(10)
C352 0.0570(16) 0.086(2) 0.0519(15) -0.0245(14) -0.0040(12) -0.0343(15)
C353 0.0484(13) 0.0597(15) 0.0488(13) 0.0138(11) -0.0181(11) -0.0297(12)
C391 0.0331(10) 0.0332(10) 0.0411(11) 0.0018(8) -0.0118(8) -0.0132(9)
C392 0.0637(16) 0.0653(16) 0.0425(13) -0.0037(11) -0.0071(11) -0.0385(14)
C393 0.0539(14) 0.0487(14) 0.0665(16) -0.0179(12) -0.0102(12) -0.0257(12)
C411 0.0397(12) 0.0472(13) 0.0468(12) 0.0041(10) -0.0104(10) -0.0222(10)
C412 0.088(4) 0.072(3) 0.051(2) 0.008(2) -0.026(3) -0.051(3)
C413 0.061(15) 0.050(9) 0.069(13) 0.011(9) -0.021(13) -0.032(9)
C41A 0.088(4) 0.072(3) 0.051(2) 0.008(2) -0.026(3) -0.051(3)
C41B 0.074(7) 0.079(5) 0.073(5) 0.022(4) -0.012(4) -0.054(5)
C451 0.0554(13) 0.0311(11) 0.0533(13) 0.0068(9) -0.0333(11) -0.0205(10)
C452 0.0783(18) 0.0473(14) 0.0716(17) 0.0213(13) -0.0498(15) -0.0304(14)
C453 0.098(2) 0.0461(14) 0.0524(15) -0.0009(11) -0.0315(15) -0.0311(15)
B1 0.0207(9) 0.0215(9) 0.0337(10) -0.0065(8) -0.0061(8) -0.0080(8)
B2 0.0210(9) 0.0229(9) 0.0242(9) -0.0018(7) -0.0062(7) -0.0111(8)
B3 0.0257(10) 0.0216(9) 0.0343(11) 0.0027(8) -0.0124(8) -0.0125(8)
N1 0.0200(7) 0.0213(7) 0.0264(7) 0.0005(6) -0.0074(6) -0.0108(6)
N2 0.0205(7) 0.0208(7) 0.0345(8) -0.0070(6) -0.0056(6) -0.0090(6)
N3 0.0173(6) 0.0219(7) 0.0261(7) 0.0002(6) -0.0038(5) -0.0096(6)
N4 0.0252(7) 0.0209(7) 0.0404(9) 0.0032(6) -0.0166(6) -0.0115(6)
N5 0.0196(7) 0.0217(7) 0.0419(9) -0.0086(6) -0.0050(6) -0.0090(6)
N6 0.0247(7) 0.0201(7) 0.0403(9) 0.0024(6) -0.0131(6) -0.0121(6)
Ga1 0.02041(10) 0.01872(10) 0.05180(13) -0.00769(9) -0.01066(9) -0.00548(8)
Ga2 0.01821(9) 0.02451(10) 0.04159(12) -0.00539(8) -0.00967(8) -0.00940(8)
Ga3 0.02557(10) 0.02039(10) 0.04586(12) -0.00249(8) -0.01292(9) -0.01223(8)
La 0.01827(5) 0.01867(5) 0.04318(7) -0.00472(4) -0.00922(4) -0.00787(4)

loop_
_atom_type_symbol
_atom_type_description
_atom_type_scat_dispersion_real
_atom_type_scat_dispersion_imag
_atom_type_scat_source
C C 0.0033 0.0016 'International Tables Vol C Tables 4.2.6.8 and 6.1.1.4'
H H 0.0000 0.0000 'International Tables Vol C Tables 4.2.6.8 and 6.1.1.4'
B B 0.0013 0.0007 'International Tables Vol C Tables 4.2.6.8 and 6.1.1.4'
N N 0.0061 0.0033 'International Tables Vol C Tables 4.2.6.8 and 6.1.1.4'
Ga Ga 0.2307 1.6083 'International Tables Vol C Tables 4.2.6.8 and 6.1.1.4'
La La -0.2871 2.4523 'International Tables Vol C Tables 4.2.6.8 and 6.1.1.4'

loop_
_geom_angle_atom_site_label_1
_geom_angle_atom_site_label_2
_geom_angle_atom_site_label_3
_geom_angle
C4 C3 N2 109.40(16)
C3 C4 N5 108.52(16)
C7 C6 C11 121.50(16)
C7 C6 N5 119.36(16)
C11 C6 N5 119.08(16)
C6 C7 C8 117.76(18)
C6 C7 C71 122.50(17)
C8 C7 C71 119.74(18)
C9 C8 C7 121.3(2)
C8 C9 C10 120.37(18)
C9 C10 C11 120.99(18)
C10 C11 C6 118.11(18)
C10 C11 C111 120.53(19)
C6 C11 C111 121.36(18)
C13 C12 C17 121.47(17)
C13 C12 N2 119.52(16)
C17 C12 N2 118.99(16)
C12 C13 C14 117.74(19)
C12 C13 C131 121.21(17)
C14 C13 C131 120.94(19)
C15 C14 C13 121.4(2)
C14 C15 C16 120.20(19)
C15 C16 C17 121.3(2)
C16 C17 C12 117.82(19)
C16 C17 C171 120.86(19)
C12 C17 C171 121.28(17)
C19 C18 N1 108.87(15)
C18 C19 N3 109.16(15)
C25 C20 C21 122.03(16)
C25 C20 N3 118.80(15)
C21 C20 N3 119.15(15)
C22 C21 C20 117.52(17)
C22 C21 C201 121.91(17)
C20 C21 C201 120.54(16)
C23 C22 C21 121.31(18)
C24 C23 C22 120.12(18)
C23 C24 C25 121.30(18)
C24 C25 C20 117.68(17)
C24 C25 C251 120.58(17)
C20 C25 C251 121.71(16)
C31 C26 C27 122.32(17)
C31 C26 N1 118.26(16)
C27 C26 N1 119.42(16)
C28 C27 C26 117.31(19)
C28 C27 C271 121.61(19)
C26 C27 C271 121.08(17)
C29 C28 C27 121.1(2)
C30 C29 C28 121.0(2)
C29 C30 C31 120.9(2)
C30 C31 C26 117.41(19)
C30 C31 C311 121.31(19)
C26 C31 C311 121.22(17)
C33 C32 N4 108.59(16)
C32 C33 N6 109.91(16)
C35 C34 C39 122.04(16)
C35 C34 N6 119.62(17)
C39 C34 N6 118.29(16)
C36 C35 C34 117.21(18)
C36 C35 C351 121.82(19)
C34 C35 C351 120.89(17)
C37 C36 C35 121.99(19)
C36 C37 C38 120.05(18)
C37 C38 C39 121.0(2)
C38 C39 C34 117.68(18)
C38 C39 C391 119.97(18)
C34 C39 C391 122.30(16)
C45 C40 C41 121.74(18)
C45 C40 N4 119.72(18)
C41 C40 N4 118.53(16)
C42 C41 C40 118.4(2)
C42 C41 C411 120.1(2)
C40 C41 C411 121.48(18)
C43 C42 C41 120.3(2)
C44 C43 C42 120.6(2)
C43 C44 C45 121.6(2)
C44 C45 C40 117.2(2)
C44 C45 C451 121.69(19)
C40 C45 C451 121.08(18)
C72A C71 C73 121.0(10)
C72A C71 C7 111.5(7)
C73 C71 C7 109.9(6)
C72A C71 C73A 107.4(10)
C7 C71 C73A 114.3(6)
C73 C71 C72 115.8(11)
C7 C71 C72 108.4(7)
C73A C71 C72 101.6(11)
C11B C111 C11A 116.7(4)
C11B C111 C11 117.6(3)
C11A C111 C11 119.6(4)
C11B C111 C112 114.2(4)
C11 C111 C112 107.9(3)
C11A C111 C113 110.7(4)
C11 C111 C113 107.8(2)
C112 C111 C113 99.8(3)
C13 C131 C133 109.92(18)
C13 C131 C132 113.5(2)
C133 C131 C132 110.1(2)
C17 C171 C173 110.15(19)
C17 C171 C172 112.8(2)
C173 C171 C172 109.8(2)
C21 C201 C203 110.52(18)
C21 C201 C202 114.02(18)
C203 C201 C202 110.05(19)
C25 C251 C253 112.82(18)
C25 C251 C252 110.37(17)
C253 C251 C252 109.64(18)
C27 C271 C272 111.28(17)
C27 C271 C273 114.2(2)
C272 C271 C273 109.18(18)
C31A C311 C31B 108.1(5)
C31A C311 C31 113.6(4)
C31B C311 C31 118.0(5)
C31A C311 C313 114.6(8)
C31 C311 C313 105.3(8)
C31B C311 C312 106.5(7)
C31 C311 C312 103.7(8)
C313 C311 C312 110.0(12)
C35 C351 C352 114.2(2)
C35 C351 C353 109.58(17)
C352 C351 C353 110.1(2)
C39 C391 C392 113.03(18)
C39 C391 C393 110.43(17)
C392 C391 C393 109.84(19)
C413 C411 C41A 118(2)
C413 C411 C41 116(2)
C41A C411 C41 112.1(2)
C41A C411 C41B 112.7(8)
C41 C411 C41B 114.3(7)
C413 C411 C412 102(2)
C41 C411 C412 104.2(6)
C41B C411 C412 95.0(10)
C45 C451 C453 111.22(19)
C45 C451 C452 113.2(2)
C453 C451 C452 109.5(2)
N2 B1 N5 103.17(15)
N2 B1 Ga1 130.65(13)
N5 B1 Ga1 126.18(13)
N1 B2 N3 103.18(14)
N1 B2 Ga2 127.68(13)
N3 B2 Ga2 129.08(13)
N4 B3 N6 103.62(15)
N4 B3 Ga3 126.86(13)
N6 B3 Ga3 129.51(13)
C18 N1 B2 109.49(14)
C18 N1 C26 120.91(14)
B2 N1 C26 129.52(14)
C3 N2 B1 109.16(14)
C3 N2 C12 122.97(14)
B1 N2 C12 127.82(14)
C19 N3 C20 122.07(14)
C19 N3 B2 109.29(14)
C20 N3 B2 128.34(14)
C32 N4 B3 109.19(14)
C32 N4 C40 122.54(15)
B3 N4 C40 127.31(15)
C4 N5 C6 122.67(14)
C4 N5 B1 109.75(15)
C6 N5 B1 127.46(15)
C33 N6 C34 123.10(14)
C33 N6 B3 108.68(15)
C34 N6 B3 126.60(14)
C03 Ga1 B1 117.72(8)
C03 Ga1 C01 104.24(9)
B1 Ga1 C01 109.53(8)
C03 Ga1 C02 103.94(9)
B1 Ga1 C02 110.88(8)
C01 Ga1 C02 110.16(8)
C03 Ga1 La 80.43(6)
B1 Ga1 La 161.86(5)
C01 Ga1 La 62.71(5)
C02 Ga1 La 61.17(6)
C06 Ga2 B2 117.28(8)
C06 Ga2 C05 106.01(10)
B2 Ga2 C05 107.79(7)
C06 Ga2 C04 103.18(9)
B2 Ga2 C04 112.62(7)
C05 Ga2 C04 109.61(8)
C06 Ga2 La 81.86(6)
B2 Ga2 La 160.79(5)
C05 Ga2 La 62.20(5)
C04 Ga2 La 60.75(5)
C09 Ga3 B3 117.13(8)
C09 Ga3 C08 106.81(9)
B3 Ga3 C08 107.70(8)
C09 Ga3 C07 101.24(9)
B3 Ga3 C07 113.62(8)
C08 Ga3 C07 110.01(8)
C09 Ga3 La 79.72(6)
B3 Ga3 La 163.00(5)
C08 Ga3 La 62.41(5)
C07 Ga3 La 61.76(5)
Ga3 La Ga1 120.317(7)
Ga3 La Ga2 120.982(6)
Ga1 La Ga2 118.611(7)

loop_
_geom_bond_atom_site_label_1
_geom_bond_atom_site_label_2
_geom_bond_distance
C01 Ga1 2.102(2)
C02 Ga1 2.114(2)
C03 Ga1 2.0120(19)
C04 Ga2 2.1118(19)
C05 Ga2 2.110(2)
C06 Ga2 2.011(2)
C07 Ga3 2.109(2)
C08 Ga3 2.100(2)
C09 Ga3 2.0139(19)
C3 C4 1.340(3)
C3 N2 1.399(2)
C4 N5 1.397(2)
C6 C7 1.397(3)
C6 C11 1.402(3)
C6 N5 1.434(2)
C7 C8 1.397(3)
C7 C71 1.522(3)
C8 C9 1.368(3)
C9 C10 1.373(3)
C10 C11 1.391(3)
C11 C111 1.519(3)
C12 C13 1.399(3)
C12 C17 1.402(3)
C12 N2 1.436(2)
C13 C14 1.399(3)
C13 C131 1.514(3)
C14 C15 1.363(4)
C15 C16 1.372(4)
C16 C17 1.394(3)
C17 C171 1.512(3)
C18 C19 1.339(3)
C18 N1 1.403(2)
C19 N3 1.400(2)
C20 C25 1.399(2)
C20 C21 1.406(2)
C20 N3 1.431(2)
C21 C22 1.392(3)
C21 C201 1.520(3)
C22 C23 1.382(3)
C23 C24 1.372(3)
C24 C25 1.397(3)
C25 C251 1.520(3)
C26 C31 1.404(3)
C26 C27 1.404(3)
C26 N1 1.437(2)
C27 C28 1.399(3)
C27 C271 1.513(3)
C28 C29 1.373(4)
C29 C30 1.370(4)
C30 C31 1.401(3)
C31 C311 1.516(3)
C32 C33 1.335(3)
C32 N4 1.406(2)
C33 N6 1.399(2)
C34 C35 1.401(3)
C34 C39 1.403(3)
C34 N6 1.438(2)
C35 C36 1.394(3)
C35 C351 1.519(3)
C36 C37 1.369(3)
C37 C38 1.378(3)
C38 C39 1.400(3)
C39 C391 1.518(3)
C40 C45 1.401(3)
C40 C41 1.403(3)
C40 N4 1.439(2)
C41 C42 1.397(3)
C41 C411 1.523(3)
C42 C43 1.375(4)
C43 C44 1.371(4)
C44 C45 1.401(3)
C45 C451 1.512(3)
C71 C72A 1.45(2)
C71 C73 1.487(15)
C71 C73A 1.579(14)
C71 C72 1.59(2)
C111 C11B 1.345(7)
C111 C11A 1.368(7)
C111 C112 1.631(6)
C111 C113 1.666(6)
C131 C133 1.537(4)
C131 C132 1.537(3)
C171 C173 1.534(4)
C171 C172 1.540(3)
C201 C203 1.525(3)
C201 C202 1.530(3)
C251 C253 1.527(3)
C251 C252 1.535(3)
C271 C272 1.531(3)
C271 C273 1.531(3)
C311 C31A 1.473(8)
C311 C31B 1.513(10)
C311 C313 1.601(16)
C311 C312 1.667(19)
C351 C352 1.524(3)
C351 C353 1.539(3)
C391 C392 1.529(3)
C391 C393 1.531(3)
C411 C413 1.34(3)
C411 C41A 1.478(5)
C411 C41B 1.559(10)
C411 C412 1.711(17)
C451 C453 1.534(3)
C451 C452 1.538(3)
B1 N2 1.435(2)
B1 N5 1.435(2)
B1 Ga1 2.076(2)
B2 N1 1.434(2)
B2 N3 1.440(2)
B2 Ga2 2.0871(19)
B3 N4 1.437(2)
B3 N6 1.439(2)
B3 Ga3 2.081(2)
Ga1 La 3.0577(3)
Ga2 La 3.0759(2)
Ga3 La 3.0559(3)
